data_7008228
loop_
_publ_author_name
'Long, De-Liang'
'K\"ogerler, Paul'
'Farrugia, Louis J.'
'Cronin, Leroy'

_publ_section_title
;
 Reactions of a {Mo16}-type polyoxometalate cluster with electrophiles:
 a synthetic, theoretical and magnetic investigation.
;
_journal_issue 8
_journal_name_full 'Dalton transactions (Cambridge, England : 2003)'
_journal_page_first 1372
_journal_page_last 1380
_journal_paper_doi 10.1039/b419301f
_journal_year 2005
_chemical_formula_moiety '(Mo16 Mn2 O60 H18 6-), 6(C6 H13 N4 +), 8(H2 O)'
_chemical_formula_sum 'C36 H112 Mn2 Mo16 N24 O68'
_chemical_formula_weight 3614.42
_chemical_name_systematic
;
?
;
_space_group_IT_number 14
_symmetry_cell_setting monoclinic
_symmetry_space_group_name_Hall '-P 2yab'
_symmetry_space_group_name_H-M 'P 1 21/a 1'
_atom_sites_solution_hydrogens geom
_atom_sites_solution_primary direct
_atom_sites_solution_secondary difmap
_audit_creation_method SHELXL-97
_cell_angle_alpha 90.00
_cell_angle_beta 108.7940(1)
_cell_angle_gamma 90.00
_cell_formula_units_Z 2
_cell_length_a 13.98220(1)
_cell_length_b 25.7326(2)
_cell_length_c 15.78750(1)
_cell_measurement_reflns_used 15022
_cell_measurement_temperature 160(2)
_cell_measurement_theta_max 30.034
_cell_measurement_theta_min 1.500
_cell_volume 5377.46(4)
_computing_cell_refinement 'HKL Scalepack (Otwinowski & Minor 1997)'
_computing_data_collection 'Collect (Nonius BV, 1997-2000)'
_computing_data_reduction 'HKL Denzo and Scalepack (Otwinowski & Minor 1997)'
_computing_molecular_graphics 'WinGX, (Farrugia, 1999)'
_computing_publication_material 'WinGX, (Farrugia, 1999)'
_computing_structure_refinement 'SHELXL-97 (Sheldrick, 1997)'
_computing_structure_solution 'SHELXL-97 (Sheldrick, 1997)'
_diffrn_ambient_temperature 160(2)
_diffrn_measured_fraction_theta_full 0.998
_diffrn_measured_fraction_theta_max 0.998
_diffrn_measurement_device '95mm CCD camera on \k-goniostat'
_diffrn_measurement_device_type KappaCCD
_diffrn_measurement_method Omega
_diffrn_radiation_monochromator graphite
_diffrn_radiation_source 'fine-focus sealed tube'
_diffrn_radiation_type MoK\a
_diffrn_radiation_wavelength 0.71073
_diffrn_reflns_av_R_equivalents 0.0658
_diffrn_reflns_av_sigmaI/netI 0.0293
_diffrn_reflns_limit_h_max 16
_diffrn_reflns_limit_h_min -17
_diffrn_reflns_limit_k_max 31
_diffrn_reflns_limit_k_min 0
_diffrn_reflns_limit_l_max 19
_diffrn_reflns_limit_l_min 0
_diffrn_reflns_number 67322
_diffrn_reflns_theta_full 26.00
_diffrn_reflns_theta_max 26.00
_diffrn_reflns_theta_min 1.73
_diffrn_standards_decay_% 0
_exptl_absorpt_coefficient_mu 2.128
_exptl_absorpt_correction_T_max 0.9197
_exptl_absorpt_correction_T_min 0.4220
_exptl_absorpt_correction_type gaussian
_exptl_absorpt_process_details
;
P. Coppens, L. Leiserowitz, D Rabinovich, Acta Cryst.
(1965), 18, 1035-1038
;
_exptl_crystal_colour brown
_exptl_crystal_density_diffrn 2.232
_exptl_crystal_density_meas ?
_exptl_crystal_density_method 'not measured'
_exptl_crystal_description plate
_exptl_crystal_F_000 3524
_exptl_crystal_size_max 0.49
_exptl_crystal_size_mid 0.32
_exptl_crystal_size_min 0.04
_refine_diff_density_max 2.73
_refine_diff_density_min -0.72
_refine_diff_density_rms 0.17
_refine_ls_extinction_method none
_refine_ls_goodness_of_fit_ref 1.114
_refine_ls_hydrogen_treatment mixed
_refine_ls_matrix_type full
_refine_ls_number_parameters 738
_refine_ls_number_reflns 10550
_refine_ls_number_restraints 6
_refine_ls_restrained_S_all 1.114
_refine_ls_R_factor_all 0.0486
_refine_ls_R_factor_gt 0.0403
_refine_ls_shift/su_max 0.001
_refine_ls_shift/su_mean 0.000
_refine_ls_structure_factor_coef Fsqd
_refine_ls_weighting_details 'calc w=1/[\s^2^(Fo^2^)+(0.0496P)^2^+38.2445P] where P=(Fo^2^+2Fc^2^)/3'
_refine_ls_weighting_scheme calc
_refine_ls_wR_factor_gt 0.1095
_refine_ls_wR_factor_ref 0.1137
_reflns_number_gt 9233
_reflns_number_total 10550
_reflns_threshold_expression >2sigma(I)
_cod_data_source_file b419301f.txt
_cod_data_source_block compound_3
_cod_depositor_comments
;
The following automatic conversions were performed:
'_symmetry_cell_setting' value 'Monoclinic' changed to 'monoclinic'
according to '/home/saulius/struct/CIF-dictionaries/cif_core.dic'
dictionary named 'cif_core.dic' version 2.4.1 from 2010-06-29.

Automatic conversion script
Id: cif_fix_enum 1527 2010-12-29 10:47:43Z saulius 

The following automatic conversions were performed:

'_exptl_crystal_density_meas' value 'none' was changed to '?' - the
value is perceived as not measured.

Automatic conversion script
Id: cif_fix_values 3008 2015-01-20 13:52:24Z robertas 
;
_cod_original_cell_volume 5377.46(7)
_cod_original_sg_symbol_H-M P2(1)/a
_cod_database_code 7008228

loop_
_symmetry_equiv_pos_as_xyz
'x, y, z'
'-x+1/2, y+1/2, -z'
'-x, -y, -z'
'x-1/2, -y-1/2, z'

loop_
_atom_site_label
_atom_site_type_symbol
_atom_site_fract_x
_atom_site_fract_y
_atom_site_fract_z
_atom_site_U_iso_or_equiv
_atom_site_adp_type
_atom_site_occupancy
_atom_site_symmetry_multiplicity
_atom_site_calc_flag
_atom_site_refinement_flags
_atom_site_disorder_assembly
_atom_site_disorder_group
Mo1 Mo 0.31267(3) 0.488430(19) 0.95978(3) 0.01689(11) Uani 1 1 d . . .
Mo2 Mo 0.48145(3) 0.461109(19) 1.08329(3) 0.01685(11) Uani 1 1 d . . .
Mo3 Mo 0.68816(4) 0.44003(2) 1.22991(3) 0.01896(12) Uani 1 1 d . . .
Mo4 Mo 0.56415(4) 0.54863(2) 1.31154(3) 0.02219(12) Uani 1 1 d . . .
Mo5 Mo 0.10095(4) 0.52695(2) 0.83036(3) 0.02130(12) Uani 1 1 d . . .
Mo6 Mo 0.34941(4) 0.57868(2) 1.16717(3) 0.02060(12) Uani 1 1 d . . .
Mo7 Mo 0.26790(4) 0.62108(2) 0.93319(3) 0.02131(12) Uani 1 1 d . . .
Mo8 Mo 0.82562(4) 0.54590(2) 1.30634(3) 0.02212(12) Uani 1 1 d . . .
Mn1 Mn 0.09498(7) 0.41292(4) 0.97132(6) 0.0254(2) Uani 1 1 d . . .
O1 O 0.7636(3) 0.46767(17) 1.3311(3) 0.0238(9) Uani 1 1 d . . .
O2 O 0.6423(3) 0.38446(17) 1.2602(3) 0.0253(9) Uani 1 1 d . . .
O3 O 0.8666(3) 0.59949(18) 1.2630(3) 0.0293(10) Uani 1 1 d . . .
O4 O 0.0496(3) 0.47479(18) 0.8719(3) 0.0265(9) Uani 1 1 d . . .
O5 O 0.3380(3) 0.66897(17) 0.9053(3) 0.0292(10) Uani 1 1 d . . .
O6 O 0.5100(3) 0.58800(16) 1.1811(3) 0.0222(8) Uani 1 1 d . . .
O7 O 0.3360(3) 0.61403(16) 1.0543(3) 0.0256(9) Uani 1 1 d . . .
O8 O 0.5937(3) 0.50098(19) 1.3909(3) 0.0298(10) Uani 1 1 d . . .
O9 O 0.3501(3) 0.63433(18) 1.2262(3) 0.0302(10) Uani 1 1 d . . .
O10 O 0.8881(3) 0.54999(19) 1.4189(3) 0.0323(10) Uani 1 1 d . . .
O11 O 0.1593(3) 0.65181(17) 0.9345(3) 0.0294(10) Uani 1 1 d . . .
O12 O 0.4412(3) 0.40358(16) 1.1084(3) 0.0227(9) Uani 1 1 d . . .
O13 O 0.2283(3) 0.55414(17) 1.1450(3) 0.0261(9) Uani 1 1 d . . .
O14 O 0.2468(3) 0.43455(16) 0.9719(3) 0.0220(8) Uani 1 1 d . . .
O15 O 0.5531(3) 0.60329(19) 1.3694(3) 0.0332(10) Uani 1 1 d . . .
O16 O 0.0161(3) 0.57591(18) 0.8213(3) 0.0307(10) Uani 1 1 d . . .
O17 O 0.5693(3) 0.48365(15) 1.2077(2) 0.0194(8) Uani 1 1 d . . .
O18 O 0.2047(3) 0.54293(16) 0.9481(3) 0.0205(8) Uani 1 1 d . . .
O19 O 0.0725(3) 0.50603(17) 0.7110(3) 0.0254(9) Uani 1 1 d . . .
O20 O 0.4413(3) 0.46219(15) 0.9500(2) 0.0186(8) Uani 1 1 d . . .
O21 O 0.2416(3) 0.49104(16) 0.8233(2) 0.0202(8) Uani 1 1 d . . .
O22 O 0.7947(3) 0.40790(16) 1.1913(2) 0.0219(8) Uani 1 1 d . . .
O23 O 0.6944(3) 0.56554(17) 1.2991(3) 0.0259(9) Uani 1 1 d . . .
O24 O 0.3753(3) 0.55977(15) 0.9127(2) 0.0188(8) Uani 1 1 d . . .
O25 O 0.4197(3) 0.53289(16) 1.2623(3) 0.0222(8) Uani 1 1 d . . .
O26 O 0.3764(3) 0.51184(15) 1.0837(2) 0.0187(8) Uani 1 1 d . . .
O1W O 0.0961(4) 0.35266(18) 0.8770(3) 0.0314(10) Uani 1 1 d . . .
O2W O 0.1130(4) 0.46933(19) 1.0772(3) 0.0336(10) Uani 1 1 d . . .
O3W O 0.1384(4) 0.3556(2) 1.0758(3) 0.0393(11) Uani 1 1 d . . .
O4W O -0.0593(3) 0.39776(18) 0.9607(3) 0.0320(10) Uani 1 1 d . . .
N11 N 0.9253(4) 0.1773(2) 0.8504(4) 0.0336(13) Uani 1 1 d . . .
N12 N 0.7961(5) 0.2440(3) 0.8063(6) 0.059(2) Uani 1 1 d . . .
N13 N 0.9721(4) 0.2679(2) 0.8812(4) 0.0317(12) Uani 1 1 d . . .
N14 N 0.8749(6) 0.2240(3) 0.9633(5) 0.0503(18) Uani 1 1 d . . .
C11 C 0.8279(7) 0.1942(3) 0.7811(6) 0.053(2) Uani 1 1 d . . .
H11A H 0.8379 0.1972 0.7220 0.064 Uiso 1 1 calc R . .
H11B H 0.7749 0.1678 0.7764 0.064 Uiso 1 1 calc R . .
C12 C 0.8762(6) 0.2817(3) 0.8117(6) 0.050(2) Uani 1 1 d . . .
H12A H 0.8543 0.3164 0.8251 0.060 Uiso 1 1 calc R . .
H12B H 0.8874 0.2836 0.7530 0.060 Uiso 1 1 calc R . .
C13 C 0.9552(6) 0.2627(3) 0.9689(5) 0.0384(16) Uani 1 1 d . . .
H13A H 1.0187 0.2517 1.0149 0.046 Uiso 1 1 calc R . .
H13B H 0.9352 0.2968 0.9870 0.046 Uiso 1 1 calc R . .
C14 C 0.7822(6) 0.2399(3) 0.8911(8) 0.063(3) Uani 1 1 d . . .
H14A H 0.7282 0.2143 0.8871 0.075 Uiso 1 1 calc R . .
H14B H 0.7595 0.2739 0.9068 0.075 Uiso 1 1 calc R . .
C15 C 1.0044(6) 0.2181(3) 0.8574(5) 0.0350(15) Uani 1 1 d . . .
H15A H 1.0684 0.2076 0.9034 0.042 Uiso 1 1 calc R . .
H15B H 1.0172 0.2211 0.7994 0.042 Uiso 1 1 calc R . .
C16 C 0.9080(7) 0.1734(3) 0.9409(5) 0.0422(18) Uani 1 1 d . . .
H16A H 0.8559 0.1468 0.9381 0.051 Uiso 1 1 calc R . .
H16B H 0.9714 0.1629 0.9875 0.051 Uiso 1 1 calc R . .
N21 N 0.1972(5) 0.5502(3) 0.3753(4) 0.0477(16) Uani 1 1 d . . .
N22 N 0.3001(5) 0.6203(3) 0.4567(4) 0.0461(16) Uani 1 1 d . . .
N23 N 0.1501(5) 0.5947(3) 0.4911(4) 0.0413(15) Uani 1 1 d . . .
N24 N 0.1334(5) 0.6386(3) 0.3512(4) 0.0426(15) Uani 1 1 d . . .
C21 C 0.2982(6) 0.5702(4) 0.4138(5) 0.049(2) Uani 1 1 d . . .
H21A H 0.3297 0.5738 0.3662 0.059 Uiso 1 1 calc R . .
H21B H 0.3390 0.5451 0.4585 0.059 Uiso 1 1 calc R . .
C22 C 0.2583(6) 0.6143(4) 0.5292(5) 0.047(2) Uani 1 1 d . . .
H22A H 0.2593 0.6481 0.5595 0.057 Uiso 1 1 calc R . .
H22B H 0.2993 0.5893 0.5738 0.057 Uiso 1 1 calc R . .
C23 C 0.0884(6) 0.6335(3) 0.4213(5) 0.0437(18) Uani 1 1 d . . .
H23A H 0.0179 0.6211 0.3958 0.052 Uiso 1 1 calc R . .
H23B H 0.0875 0.6677 0.4497 0.052 Uiso 1 1 calc R . .
C24 C 0.2375(6) 0.6568(4) 0.3900(5) 0.049(2) Uani 1 1 d . . .
H24A H 0.2373 0.6910 0.4187 0.059 Uiso 1 1 calc R . .
H24B H 0.2675 0.6616 0.3417 0.059 Uiso 1 1 calc R . .
C25 C 0.1519(7) 0.5436(3) 0.4453(5) 0.0478(19) Uani 1 1 d . . .
H25A H 0.1912 0.5178 0.4895 0.057 Uiso 1 1 calc R . .
H25B H 0.0821 0.5302 0.4191 0.057 Uiso 1 1 calc R . .
C26 C 0.1363(7) 0.5881(4) 0.3101(5) 0.051(2) Uani 1 1 d . . .
H26A H 0.1651 0.5923 0.2609 0.061 Uiso 1 1 calc R . .
H26B H 0.0665 0.5747 0.2841 0.061 Uiso 1 1 calc R . .
N31 N 0.2529(15) 0.3782(5) 0.2491(16) 0.048(5) Uani 0.563(11) 1 d PD A 1
N32 N 0.3072(12) 0.3804(8) 0.4124(9) 0.072(5) Uani 0.563(11) 1 d P A 1
N33 N 0.3755(10) 0.4423(5) 0.3325(10) 0.057(4) Uani 0.563(11) 1 d P A 1
N34 N 0.4280(12) 0.3525(5) 0.3388(10) 0.058(4) Uani 0.563(11) 1 d P A 1
C31 C 0.2252(17) 0.3687(11) 0.3303(14) 0.065(6) Uani 0.563(11) 1 d PD A 1
H31A H 0.1659 0.3904 0.3280 0.078 Uiso 0.563(11) 1 calc PR A 1
H31B H 0.2054 0.3318 0.3314 0.078 Uiso 0.563(11) 1 calc PR A 1
C32 C 0.346(2) 0.4347(7) 0.4090(13) 0.061(6) Uani 0.563(11) 1 d P A 1
H32A H 0.2921 0.4599 0.4083 0.073 Uiso 0.563(11) 1 calc PR A 1
H32B H 0.4042 0.4412 0.4634 0.073 Uiso 0.563(11) 1 calc PR A 1
C33 C 0.4613(14) 0.4038(7) 0.3389(13) 0.066(5) Uiso 0.563(11) 1 d P A 1
H33A H 0.4864 0.4091 0.2877 0.079 Uiso 0.563(11) 1 calc PR A 1
H33B H 0.5179 0.4104 0.3946 0.079 Uiso 0.563(11) 1 calc PR A 1
C34 C 0.3942(15) 0.3464(8) 0.4135(13) 0.060(5) Uiso 0.563(11) 1 d P A 1
H34A H 0.4512 0.3538 0.4685 0.072 Uiso 0.563(11) 1 calc PR A 1
H34B H 0.3743 0.3097 0.4164 0.072 Uiso 0.563(11) 1 calc PR A 1
C35 C 0.2851(12) 0.4326(6) 0.2529(13) 0.061(5) Uani 0.563(11) 1 d PD A 1
H35A H 0.2292 0.4554 0.2555 0.073 Uiso 0.563(11) 1 calc PR A 1
H35B H 0.3012 0.4412 0.1979 0.073 Uiso 0.563(11) 1 calc PR A 1
C36 C 0.3405(12) 0.3445(7) 0.2551(12) 0.052(4) Uani 0.563(11) 1 d PD A 1
H36A H 0.3631 0.3513 0.2028 0.063 Uiso 0.563(11) 1 calc PR A 1
H36B H 0.3189 0.3078 0.2521 0.063 Uiso 0.563(11) 1 calc PR A 1
N31A N 0.2337(15) 0.3917(7) 0.2586(15) 0.040(6) Uani 0.437(11) 1 d PD A 2
N32A N 0.2437(12) 0.3550(6) 0.4049(9) 0.041(4) Uani 0.437(11) 1 d P A 2
N33A N 0.2857(18) 0.4427(8) 0.3958(11) 0.052(5) Uani 0.437(11) 1 d P A 2
N34A N 0.3991(14) 0.3809(10) 0.3719(12) 0.063(6) Uani 0.437(11) 1 d P A 2
C31A C 0.1881(17) 0.3558(10) 0.3080(16) 0.043(6) Uani 0.437(11) 1 d PD A 2
H31C H 0.1174 0.3664 0.2985 0.052 Uiso 0.437(11) 1 calc PR A 2
H31D H 0.1870 0.3203 0.2836 0.052 Uiso 0.437(11) 1 calc PR A 2
C32A C 0.2384(16) 0.4072(9) 0.4391(14) 0.059(6) Uani 0.437(11) 1 d P A 2
H32C H 0.1669 0.4173 0.4275 0.071 Uiso 0.437(11) 1 calc PR A 2
H32D H 0.2730 0.4080 0.5046 0.071 Uiso 0.437(11) 1 calc PR A 2
C33A C 0.391(2) 0.4294(13) 0.409(2) 0.067(9) Uiso 0.437(11) 1 d P A 2
H33C H 0.4211 0.4564 0.3811 0.080 Uiso 0.437(11) 1 calc PR A 2
H33D H 0.4285 0.4289 0.4739 0.080 Uiso 0.437(11) 1 calc PR A 2
C34A C 0.3458(15) 0.3387(7) 0.4168(12) 0.038(4) Uiso 0.437(11) 1 d P A 2
H34C H 0.3454 0.3044 0.3884 0.046 Uiso 0.437(11) 1 calc PR A 2
H34D H 0.3838 0.3355 0.4814 0.046 Uiso 0.437(11) 1 calc PR A 2
C35A C 0.2262(18) 0.4429(7) 0.2976(12) 0.054(6) Uani 0.437(11) 1 d PD A 2
H35C H 0.1545 0.4510 0.2893 0.065 Uiso 0.437(11) 1 calc PR A 2
H35D H 0.2528 0.4701 0.2668 0.065 Uiso 0.437(11) 1 calc PR A 2
C36A C 0.3403(16) 0.3790(12) 0.2725(13) 0.064(7) Uani 0.437(11) 1 d PD A 2
H36C H 0.3691 0.4042 0.2400 0.077 Uiso 0.437(11) 1 calc PR A 2
H36D H 0.3453 0.3438 0.2489 0.077 Uiso 0.437(11) 1 calc PR A 2
O10W O -0.0188(5) 0.4144(3) 0.4104(4) 0.0654(19) Uani 1 1 d . . .
O11W O 0.2545(7) 0.2723(3) 0.0835(6) 0.064(2) Uiso 0.75 1 d P . .
O12W O 0.9342(11) 0.2120(5) 0.6231(9) 0.057(3) Uiso 0.50 1 d P . .
O13W O -0.0618(17) 0.3182(9) 0.3672(16) 0.050(5) Uiso 0.25 1 d P . .
O14W O 1.1028(14) 0.2674(7) 0.6558(13) 0.035(4) Uiso 0.25 1 d P . .
O15W O 0.996(2) 0.2162(9) 0.6381(16) 0.052(6) Uiso 0.25 1 d P . .
O16W O 0.2501(18) 0.2212(9) 0.2889(16) 0.051(6) Uiso 0.25 1 d P . .
O17W O 0.5643(19) 0.2725(10) 0.3389(17) 0.057(6) Uiso 0.25 1 d P . .
O18W O -0.0610(17) 0.3152(9) 0.2702(15) 0.050(5) Uiso 0.25 1 d P . .
O19W O 0.003(2) 0.3062(11) 0.2211(18) 0.064(7) Uiso 0.25 1 d P . .

loop_
_atom_site_aniso_label
_atom_site_aniso_U_11
_atom_site_aniso_U_22
_atom_site_aniso_U_33
_atom_site_aniso_U_23
_atom_site_aniso_U_13
_atom_site_aniso_U_12
Mo1 0.0149(2) 0.0234(2) 0.0125(2) 0.00019(18) 0.00457(17) 0.00057(18)
Mo2 0.0156(2) 0.0226(2) 0.0124(2) 0.00009(18) 0.00462(17) 0.00057(18)
Mo3 0.0180(2) 0.0260(3) 0.0127(2) 0.00195(19) 0.00471(18) 0.00138(19)
Mo4 0.0207(3) 0.0317(3) 0.0136(2) -0.0027(2) 0.00486(19) 0.0010(2)
Mo5 0.0160(2) 0.0319(3) 0.0154(2) 0.0025(2) 0.00427(18) 0.0022(2)
Mo6 0.0202(2) 0.0271(3) 0.0155(2) -0.00143(19) 0.00699(19) 0.00271(19)
Mo7 0.0227(3) 0.0246(3) 0.0176(2) 0.00158(19) 0.00783(19) 0.0039(2)
Mo8 0.0193(2) 0.0310(3) 0.0147(2) -0.0008(2) 0.00354(19) -0.0026(2)
Mn1 0.0215(5) 0.0311(5) 0.0238(5) 0.0014(4) 0.0076(4) -0.0013(4)
O1 0.021(2) 0.036(2) 0.0147(19) 0.0023(17) 0.0054(16) 0.0006(17)
O2 0.024(2) 0.032(2) 0.021(2) 0.0037(18) 0.0075(17) 0.0012(17)
O3 0.028(2) 0.034(2) 0.025(2) 0.0006(19) 0.0080(18) -0.0038(19)
O4 0.018(2) 0.041(3) 0.020(2) 0.0061(19) 0.0036(16) -0.0027(18)
O5 0.036(3) 0.029(2) 0.025(2) 0.0009(18) 0.0121(19) 0.0004(19)
O6 0.023(2) 0.027(2) 0.0180(19) -0.0030(17) 0.0088(16) -0.0011(17)
O7 0.029(2) 0.027(2) 0.021(2) -0.0016(17) 0.0087(18) 0.0012(18)
O8 0.024(2) 0.047(3) 0.017(2) 0.0020(19) 0.0052(17) 0.0030(19)
O9 0.036(3) 0.033(2) 0.023(2) -0.0021(19) 0.0119(19) 0.004(2)
O10 0.028(2) 0.047(3) 0.020(2) -0.001(2) 0.0063(18) -0.005(2)
O11 0.028(2) 0.033(2) 0.027(2) 0.0003(19) 0.0088(18) 0.0092(19)
O12 0.022(2) 0.030(2) 0.0153(19) 0.0003(17) 0.0050(16) -0.0035(17)
O13 0.021(2) 0.035(2) 0.022(2) 0.0009(18) 0.0073(17) 0.0032(18)
O14 0.018(2) 0.031(2) 0.0170(19) 0.0018(17) 0.0054(16) -0.0003(16)
O15 0.030(2) 0.044(3) 0.024(2) -0.010(2) 0.0065(19) 0.002(2)
O16 0.023(2) 0.041(3) 0.026(2) 0.004(2) 0.0053(18) 0.0082(19)
O17 0.0177(19) 0.026(2) 0.0135(18) 0.0004(16) 0.0041(15) 0.0016(16)
O18 0.0166(19) 0.028(2) 0.0179(19) 0.0018(16) 0.0064(15) 0.0031(16)
O19 0.020(2) 0.035(2) 0.019(2) 0.0040(18) 0.0041(16) 0.0015(17)
O20 0.020(2) 0.021(2) 0.0149(18) 0.0003(15) 0.0065(15) 0.0007(15)
O21 0.0174(19) 0.029(2) 0.0141(18) 0.0008(16) 0.0052(15) 0.0007(16)
O22 0.020(2) 0.030(2) 0.0148(19) 0.0053(16) 0.0047(16) 0.0051(17)
O23 0.022(2) 0.032(2) 0.024(2) -0.0052(18) 0.0081(17) -0.0019(17)
O24 0.020(2) 0.024(2) 0.0126(18) 0.0019(15) 0.0051(15) 0.0018(16)
O25 0.020(2) 0.032(2) 0.0162(19) -0.0001(17) 0.0069(16) 0.0022(17)
O26 0.0174(19) 0.026(2) 0.0123(18) 0.0015(15) 0.0044(15) 0.0010(15)
O1W 0.036(3) 0.033(2) 0.029(2) -0.0033(19) 0.015(2) -0.004(2)
O2W 0.034(3) 0.043(3) 0.027(2) -0.004(2) 0.016(2) -0.003(2)
O3W 0.045(3) 0.038(3) 0.034(3) 0.005(2) 0.012(2) 0.004(2)
O4W 0.022(2) 0.036(3) 0.041(3) 0.006(2) 0.013(2) 0.0034(18)
N11 0.036(3) 0.030(3) 0.035(3) 0.002(2) 0.012(3) -0.001(2)
N12 0.044(4) 0.037(4) 0.081(6) 0.001(4) 0.000(4) 0.002(3)
N13 0.031(3) 0.028(3) 0.037(3) 0.004(2) 0.012(2) -0.001(2)
N14 0.064(5) 0.036(3) 0.068(5) -0.009(3) 0.045(4) -0.009(3)
C11 0.049(5) 0.043(5) 0.055(5) -0.002(4) 0.000(4) -0.005(4)
C12 0.054(5) 0.030(4) 0.052(5) 0.010(4) -0.001(4) 0.004(3)
C13 0.049(4) 0.029(4) 0.044(4) -0.006(3) 0.024(4) -0.006(3)
C14 0.040(5) 0.042(5) 0.122(9) -0.019(5) 0.046(6) -0.010(4)
C15 0.039(4) 0.031(4) 0.041(4) -0.005(3) 0.020(3) -0.005(3)
C16 0.060(5) 0.032(4) 0.041(4) -0.001(3) 0.026(4) -0.007(3)
N21 0.054(4) 0.060(4) 0.026(3) -0.001(3) 0.007(3) 0.009(3)
N22 0.046(4) 0.069(5) 0.024(3) 0.007(3) 0.012(3) -0.005(3)
N23 0.050(4) 0.055(4) 0.020(3) 0.000(3) 0.013(3) -0.017(3)
N24 0.048(4) 0.058(4) 0.026(3) 0.010(3) 0.018(3) -0.001(3)
C21 0.051(5) 0.070(6) 0.025(4) 0.011(4) 0.012(3) 0.009(4)
C22 0.059(5) 0.065(5) 0.019(3) 0.000(3) 0.013(3) -0.018(4)
C23 0.045(4) 0.056(5) 0.035(4) -0.004(4) 0.020(3) -0.008(4)
C24 0.050(5) 0.066(5) 0.035(4) 0.017(4) 0.017(4) -0.009(4)
C25 0.060(5) 0.043(4) 0.035(4) 0.003(3) 0.008(4) -0.007(4)
C26 0.052(5) 0.076(6) 0.024(4) -0.001(4) 0.013(3) 0.004(4)
N31 0.059(12) 0.038(8) 0.044(10) 0.007(7) 0.015(8) 0.009(8)
N32 0.057(10) 0.126(16) 0.033(7) 0.003(8) 0.014(7) 0.002(10)
N33 0.051(8) 0.047(7) 0.068(10) -0.004(7) 0.011(7) -0.002(6)
N34 0.072(10) 0.046(8) 0.054(9) 0.002(7) 0.016(7) 0.001(7)
C31 0.049(15) 0.088(17) 0.053(15) -0.003(12) 0.009(11) -0.004(12)
C32 0.071(16) 0.050(11) 0.048(11) -0.026(8) 0.001(12) 0.026(12)
C35 0.041(8) 0.050(9) 0.086(13) 0.033(9) 0.013(8) 0.004(7)
C36 0.055(10) 0.040(9) 0.056(10) 0.007(8) 0.010(8) 0.000(7)
N31A 0.042(11) 0.050(12) 0.014(8) -0.001(8) -0.009(8) -0.018(10)
N32A 0.034(8) 0.058(10) 0.023(7) 0.010(6) -0.002(6) -0.006(7)
N33A 0.067(13) 0.050(11) 0.022(8) -0.009(7) -0.007(9) -0.003(10)
N34A 0.054(11) 0.106(17) 0.033(9) 0.018(10) 0.017(8) 0.011(11)
C31A 0.027(12) 0.053(14) 0.038(13) 0.008(10) -0.004(9) 0.000(9)
C32A 0.044(11) 0.081(16) 0.044(11) -0.013(11) 0.003(9) 0.003(10)
C35A 0.079(15) 0.038(10) 0.030(9) -0.007(8) -0.003(9) 0.000(9)
C36A 0.082(19) 0.09(2) 0.022(9) -0.001(11) 0.014(10) -0.009(15)
O10W 0.048(3) 0.103(5) 0.052(4) 0.045(4) 0.025(3) 0.021(3)

loop_
_atom_type_symbol
_atom_type_description
_atom_type_scat_dispersion_real
_atom_type_scat_dispersion_imag
_atom_type_scat_source
Mo Mo -1.6832 0.6857 'International Tables Vol C Tables 4.2.6.8 and 6.1.1.4'
Mn Mn 0.3368 0.7283 'International Tables Vol C Tables 4.2.6.8 and 6.1.1.4'
O O 0.0106 0.0060 'International Tables Vol C Tables 4.2.6.8 and 6.1.1.4'
N N 0.0061 0.0033 'International Tables Vol C Tables 4.2.6.8 and 6.1.1.4'
C C 0.0033 0.0016 'International Tables Vol C Tables 4.2.6.8 and 6.1.1.4'
H H 0.0000 0.0000 'International Tables Vol C Tables 4.2.6.8 and 6.1.1.4'

loop_
_geom_angle_atom_site_label_1
_geom_angle_atom_site_label_2
_geom_angle_atom_site_label_3
_geom_angle
_geom_angle_site_symmetry_1
_geom_angle_site_symmetry_3
_geom_angle_publ_flag
O14 Mo1 O26 103.00(17) . . ?
O14 Mo1 O20 105.58(18) . . ?
O26 Mo1 O20 92.88(16) . . ?
O14 Mo1 O18 99.18(18) . . ?
O26 Mo1 O18 87.95(16) . . ?
O20 Mo1 O18 154.35(16) . . ?
O14 Mo1 O21 92.75(17) . . ?
O26 Mo1 O21 160.27(16) . . ?
O20 Mo1 O21 94.27(15) . . ?
O18 Mo1 O21 77.74(15) . . ?
O14 Mo1 O24 167.32(16) . . ?
O26 Mo1 O24 88.81(15) . . ?
O20 Mo1 O24 78.03(15) . . ?
O18 Mo1 O24 76.35(15) . . ?
O21 Mo1 O24 74.76(15) . . ?
O14 Mo1 Mo2 95.00(13) . . ?
O26 Mo1 Mo2 48.11(11) . . ?
O20 Mo1 Mo2 48.91(11) . . ?
O18 Mo1 Mo2 135.91(11) . . ?
O21 Mo1 Mo2 143.08(11) . . ?
O24 Mo1 Mo2 96.37(10) . . ?
O14 Mo1 Mo5 84.32(13) . . ?
O26 Mo1 Mo5 125.19(11) . . ?
O20 Mo1 Mo5 138.00(11) . . ?
O18 Mo1 Mo5 37.77(11) . . ?
O21 Mo1 Mo5 43.94(11) . . ?
O24 Mo1 Mo5 85.08(10) . . ?
Mo2 Mo1 Mo5 172.96(2) . . ?
O12 Mo2 O26 106.11(18) . . ?
O12 Mo2 O20 105.07(17) . . ?
O26 Mo2 O20 92.14(15) . . ?
O12 Mo2 O17 99.64(17) . . ?
O26 Mo2 O17 91.57(15) . . ?
O20 Mo2 O17 152.89(16) . . ?
O12 Mo2 O24 99.20(18) . 3_667 ?
O26 Mo2 O24 153.52(16) . 3_667 ?
O20 Mo2 O24 88.66(15) . 3_667 ?
O17 Mo2 O24 76.43(15) . 3_667 ?
O12 Mo2 O20 172.78(17) . 3_667 ?
O26 Mo2 O20 80.99(15) . 3_667 ?
O20 Mo2 O20 75.50(16) . 3_667 ?
O17 Mo2 O20 78.59(14) . 3_667 ?
O24 Mo2 O20 73.59(14) 3_667 3_667 ?
O12 Mo2 Mo1 97.03(14) . . ?
O26 Mo2 Mo1 48.03(11) . . ?
O20 Mo2 Mo1 48.20(11) . . ?
O17 Mo2 Mo1 139.30(11) . . ?
O24 Mo2 Mo1 136.61(10) 3_667 . ?
O20 Mo2 Mo1 88.69(9) 3_667 . ?
O12 Mo2 Mo3 88.40(14) . . ?
O26 Mo2 Mo3 128.97(11) . . ?
O20 Mo2 Mo3 131.65(11) . . ?
O17 Mo2 Mo3 37.41(11) . . ?
O24 Mo2 Mo3 43.05(10) 3_667 . ?
O20 Mo2 Mo3 86.02(9) 3_667 . ?
Mo1 Mo2 Mo3 174.38(2) . . ?
O2 Mo3 O1 104.8(2) . . ?
O2 Mo3 O17 99.15(18) . . ?
O1 Mo3 O17 99.11(18) . . ?
O2 Mo3 O22 97.22(19) . . ?
O1 Mo3 O22 99.16(18) . . ?
O17 Mo3 O22 151.40(16) . . ?
O2 Mo3 O24 103.42(18) . 3_667 ?
O1 Mo3 O24 151.75(17) . 3_667 ?
O17 Mo3 O24 76.56(15) . 3_667 ?
O22 Mo3 O24 76.92(15) . 3_667 ?
O2 Mo3 O21 172.49(17) . 3_667 ?
O1 Mo3 O21 79.57(17) . 3_667 ?
O17 Mo3 O21 85.98(15) . 3_667 ?
O22 Mo3 O21 75.92(15) . 3_667 ?
O24 Mo3 O21 72.31(14) 3_667 3_667 ?
O2 Mo3 Mo2 90.67(14) . . ?
O1 Mo3 Mo2 138.35(14) . . ?
O17 Mo3 Mo2 39.61(11) . . ?
O22 Mo3 Mo2 117.26(11) . . ?
O24 Mo3 Mo2 41.02(10) 3_667 . ?
O21 Mo3 Mo2 89.85(10) 3_667 . ?
O8 Mo4 O15 103.9(2) . . ?
O8 Mo4 O23 102.8(2) . . ?
O15 Mo4 O23 96.8(2) . . ?
O8 Mo4 O25 96.75(19) . . ?
O15 Mo4 O25 97.1(2) . . ?
O23 Mo4 O25 152.45(17) . . ?
O8 Mo4 O6 161.39(19) . . ?
O15 Mo4 O6 93.33(19) . . ?
O23 Mo4 O6 81.57(17) . . ?
O25 Mo4 O6 73.96(16) . . ?
O8 Mo4 O17 86.93(18) . . ?
O15 Mo4 O17 169.09(19) . . ?
O23 Mo4 O17 81.31(16) . . ?
O25 Mo4 O17 80.58(15) . . ?
O6 Mo4 O17 75.77(14) . . ?
O16 Mo5 O4 103.9(2) . . ?
O16 Mo5 O19 102.2(2) . . ?
O4 Mo5 O19 100.20(19) . . ?
O16 Mo5 O18 101.74(19) . . ?
O4 Mo5 O18 94.12(18) . . ?
O19 Mo5 O18 148.15(17) . . ?
O16 Mo5 O21 155.81(19) . . ?
O4 Mo5 O21 100.23(17) . . ?
O19 Mo5 O21 74.55(16) . . ?
O18 Mo5 O21 75.00(15) . . ?
O16 Mo5 O22 84.67(19) . 3_667 ?
O4 Mo5 O22 164.84(16) . 3_667 ?
O19 Mo5 O22 89.94(16) . 3_667 ?
O18 Mo5 O22 71.68(15) . 3_667 ?
O21 Mo5 O22 71.48(14) . 3_667 ?
O16 Mo5 Mo1 140.04(16) . . ?
O4 Mo5 Mo1 85.91(13) . . ?
O19 Mo5 Mo1 114.23(13) . . ?
O18 Mo5 Mo1 38.39(11) . . ?
O21 Mo5 Mo1 40.41(10) . . ?
O22 Mo5 Mo1 79.62(10) 3_667 . ?
O9 Mo6 O13 104.4(2) . . ?
O9 Mo6 O25 100.22(19) . . ?
O13 Mo6 O25 98.92(19) . . ?
O9 Mo6 O7 95.11(19) . . ?
O13 Mo6 O7 100.67(19) . . ?
O25 Mo6 O7 151.20(17) . . ?
O9 Mo6 O6 91.60(19) . . ?
O13 Mo6 O6 163.69(18) . . ?
O25 Mo6 O6 74.85(16) . . ?
O7 Mo6 O6 80.52(17) . . ?
O9 Mo6 O26 168.36(18) . . ?
O13 Mo6 O26 86.61(17) . . ?
O25 Mo6 O26 81.37(15) . . ?
O7 Mo6 O26 78.95(15) . . ?
O6 Mo6 O26 77.62(14) . . ?
O11 Mo7 O5 104.6(2) . . ?
O11 Mo7 O7 101.3(2) . . ?
O5 Mo7 O7 100.9(2) . . ?
O11 Mo7 O22 94.21(19) . 3_667 ?
O5 Mo7 O22 96.88(19) . 3_667 ?
O7 Mo7 O22 152.54(17) . 3_667 ?
O11 Mo7 O18 91.84(19) . . ?
O5 Mo7 O18 161.47(18) . . ?
O7 Mo7 O18 83.85(17) . . ?
O22 Mo7 O18 73.04(15) 3_667 . ?
O11 Mo7 O24 161.55(19) . . ?
O5 Mo7 O24 90.21(18) . . ?
O7 Mo7 O24 86.30(16) . . ?
O22 Mo7 O24 72.79(15) 3_667 . ?
O18 Mo7 O24 72.10(14) . . ?
O10 Mo8 O3 103.9(2) . . ?
O10 Mo8 O23 102.1(2) . . ?
O3 Mo8 O23 101.9(2) . . ?
O10 Mo8 O19 92.0(2) . 3_667 ?
O3 Mo8 O19 97.8(2) . 3_667 ?
O23 Mo8 O19 152.20(18) . 3_667 ?
O10 Mo8 O21 157.5(2) . 3_667 ?
O3 Mo8 O21 94.26(18) . 3_667 ?
O23 Mo8 O21 86.74(16) . 3_667 ?
O19 Mo8 O21 72.28(15) 3_667 3_667 ?
O10 Mo8 O1 88.35(19) . . ?
O3 Mo8 O1 166.73(18) . . ?
O23 Mo8 O1 80.15(17) . . ?
O19 Mo8 O1 76.35(16) 3_667 . ?
O21 Mo8 O1 72.67(14) 3_667 . ?
O4W Mn1 O3W 87.91(19) . . ?
O4W Mn1 O1W 92.63(18) . . ?
O3W Mn1 O1W 88.47(19) . . ?
O4W Mn1 O2W 92.66(18) . . ?
O3W Mn1 O2W 86.22(19) . . ?
O1W Mn1 O2W 172.36(19) . . ?
O4W Mn1 O4 91.41(16) . . ?
O3W Mn1 O4 176.15(18) . . ?
O1W Mn1 O4 95.34(17) . . ?
O2W Mn1 O4 90.03(18) . . ?
O4W Mn1 O14 174.19(17) . . ?
O3W Mn1 O14 97.89(18) . . ?
O1W Mn1 O14 87.89(16) . . ?
O2W Mn1 O14 87.40(16) . . ?
O4 Mn1 O14 82.78(15) . . ?
Mo3 O1 Mo8 110.64(19) . . ?
Mo5 O4 Mn1 140.5(2) . . ?
Mo6 O6 Mo4 94.36(15) . . ?
Mo7 O7 Mo6 148.6(2) . . ?
Mo1 O14 Mn1 139.6(2) . . ?
Mo3 O17 Mo2 102.99(17) . . ?
Mo3 O17 Mo4 120.04(18) . . ?
Mo2 O17 Mo4 136.70(19) . . ?
Mo5 O18 Mo1 103.84(18) . . ?
Mo5 O18 Mo7 106.28(17) . . ?
Mo1 O18 Mo7 108.90(17) . . ?
Mo5 O19 Mo8 113.1(2) . 3_667 ?
Mo1 O20 Mo2 82.90(14) . . ?
Mo1 O20 Mo2 102.86(16) . 3_667 ?
Mo2 O20 Mo2 104.50(16) . 3_667 ?
Mo1 O21 Mo8 152.2(2) . 3_667 ?
Mo1 O21 Mo5 95.65(15) . . ?
Mo8 O21 Mo5 96.23(15) 3_667 . ?
Mo1 O21 Mo3 106.65(17) . 3_667 ?
Mo8 O21 Mo3 95.64(14) 3_667 3_667 ?
Mo5 O21 Mo3 100.76(16) . 3_667 ?
Mo3 O22 Mo7 108.83(18) . 3_667 ?
Mo3 O22 Mo5 108.51(18) . 3_667 ?
Mo7 O22 Mo5 102.67(16) 3_667 3_667 ?
Mo8 O23 Mo4 150.0(3) . . ?
Mo2 O24 Mo3 95.93(15) 3_667 3_667 ?
Mo2 O24 Mo1 104.75(16) 3_667 . ?
Mo3 O24 Mo1 105.97(16) 3_667 . ?
Mo2 O24 Mo7 149.3(2) 3_667 . ?
Mo3 O24 Mo7 94.55(14) 3_667 . ?
Mo1 O24 Mo7 99.96(15) . . ?
Mo6 O25 Mo4 112.8(2) . . ?
Mo1 O26 Mo2 83.86(15) . . ?
Mo1 O26 Mo6 134.70(19) . . ?
Mo2 O26 Mo6 140.18(19) . . ?
C15 N11 C11 108.9(6) . . ?
C15 N11 C16 108.2(5) . . ?
C11 N11 C16 108.6(6) . . ?
C14 N12 C11 109.8(7) . . ?
C14 N12 C12 109.2(7) . . ?
C11 N12 C12 107.7(7) . . ?
C15 N13 C12 107.8(6) . . ?
C15 N13 C13 108.6(5) . . ?
C12 N13 C13 109.6(6) . . ?
C16 N14 C14 109.1(7) . . ?
C16 N14 C13 108.7(6) . . ?
C14 N14 C13 108.5(6) . . ?
N12 C11 N11 109.8(7) . . ?
N12 C11 H11A 109.7 . . ?
N11 C11 H11A 109.7 . . ?
N12 C11 H11B 109.7 . . ?
N11 C11 H11B 109.7 . . ?
H11A C11 H11B 108.2 . . ?
N12 C12 N13 112.3(6) . . ?
N12 C12 H12A 109.1 . . ?
N13 C12 H12A 109.1 . . ?
N12 C12 H12B 109.1 . . ?
N13 C12 H12B 109.1 . . ?
H12A C12 H12B 107.9 . . ?
N14 C13 N13 110.4(6) . . ?
N14 C13 H13A 109.6 . . ?
N13 C13 H13A 109.6 . . ?
N14 C13 H13B 109.6 . . ?
N13 C13 H13B 109.6 . . ?
H13A C13 H13B 108.1 . . ?
N12 C14 N14 113.2(6) . . ?
N12 C14 H14A 108.9 . . ?
N14 C14 H14A 108.9 . . ?
N12 C14 H14B 108.9 . . ?
N14 C14 H14B 108.9 . . ?
H14A C14 H14B 107.7 . . ?
N13 C15 N11 110.7(5) . . ?
N13 C15 H15A 109.5 . . ?
N11 C15 H15A 109.5 . . ?
N13 C15 H15B 109.5 . . ?
N11 C15 H15B 109.5 . . ?
H15A C15 H15B 108.1 . . ?
N14 C16 N11 108.9(6) . . ?
N14 C16 H16A 109.9 . . ?
N11 C16 H16A 109.9 . . ?
N14 C16 H16B 109.9 . . ?
N11 C16 H16B 109.9 . . ?
H16A C16 H16B 108.3 . . ?
C21 N21 C25 109.3(6) . . ?
C21 N21 C26 108.9(7) . . ?
C25 N21 C26 108.3(7) . . ?
C21 N22 C22 108.8(7) . . ?
C21 N22 C24 108.4(6) . . ?
C22 N22 C24 109.5(7) . . ?
C25 N23 C22 108.2(7) . . ?
C25 N23 C23 108.5(6) . . ?
C22 N23 C23 109.1(6) . . ?
C23 N24 C26 110.0(6) . . ?
C23 N24 C24 109.2(6) . . ?
C26 N24 C24 107.8(7) . . ?
N21 C21 N22 112.5(7) . . ?
N21 C21 H21A 109.1 . . ?
N22 C21 H21A 109.1 . . ?
N21 C21 H21B 109.1 . . ?
N22 C21 H21B 109.1 . . ?
H21A C21 H21B 107.8 . . ?
N22 C22 N23 108.9(6) . . ?
N22 C22 H22A 109.9 . . ?
N23 C22 H22A 109.9 . . ?
N22 C22 H22B 109.9 . . ?
N23 C22 H22B 109.9 . . ?
H22A C22 H22B 108.3 . . ?
N24 C23 N23 109.1(6) . . ?
N24 C23 H23A 109.9 . . ?
N23 C23 H23A 109.9 . . ?
N24 C23 H23B 109.9 . . ?
N23 C23 H23B 109.9 . . ?
H23A C23 H23B 108.3 . . ?
N24 C24 N22 112.1(6) . . ?
N24 C24 H24A 109.2 . . ?
N22 C24 H24A 109.2 . . ?
N24 C24 H24B 109.2 . . ?
N22 C24 H24B 109.2 . . ?
H24A C24 H24B 107.9 . . ?
N21 C25 N23 110.0(6) . . ?
N21 C25 H25A 109.7 . . ?
N23 C25 H25A 109.7 . . ?
N21 C25 H25B 109.7 . . ?
N23 C25 H25B 109.7 . . ?
H25A C25 H25B 108.2 . . ?
N24 C26 N21 111.8(6) . . ?
N24 C26 H26A 109.3 . . ?
N21 C26 H26A 109.3 . . ?
N24 C26 H26B 109.3 . . ?
N21 C26 H26B 109.3 . . ?
H26A C26 H26B 107.9 . . ?
C35 N31 C31 106.6(18) . . ?
C35 N31 C36 108.6(15) . . ?
C31 N31 C36 106.9(18) . . ?
C31 N32 C34 107.1(17) . . ?
C31 N32 C32 110.4(17) . . ?
C34 N32 C32 104.1(16) . . ?
C32 N33 C35 107.2(16) . . ?
C32 N33 C33 107.0(15) . . ?
C35 N33 C33 112.4(13) . . ?
C33 N34 C34 107.7(16) . . ?
C33 N34 C36 107.9(14) . . ?
C34 N34 C36 108.9(15) . . ?
N32 C31 N31 112.7(19) . . ?
N32 C31 H31A 109.0 . . ?
N31 C31 H31A 109.0 . . ?
N32 C31 H31B 109.0 . . ?
N31 C31 H31B 109.0 . . ?
H31A C31 H31B 107.8 . . ?
N33 C32 N32 111.6(13) . . ?
N33 C32 H32A 109.3 . . ?
N32 C32 H32A 109.3 . . ?
N33 C32 H32B 109.3 . . ?
N32 C32 H32B 109.3 . . ?
H32A C32 H32B 108.0 . . ?
N34 C33 N33 110.9(15) . . ?
N34 C33 H33A 109.5 . . ?
N33 C33 H33A 109.5 . . ?
N34 C33 H33B 109.5 . . ?
N33 C33 H33B 109.5 . . ?
H33A C33 H33B 108.1 . . ?
N34 C34 N32 114.5(16) . . ?
N34 C34 H34A 108.6 . . ?
N32 C34 H34A 108.6 . . ?
N34 C34 H34B 108.6 . . ?
N32 C34 H34B 108.6 . . ?
H34A C34 H34B 107.6 . . ?
N31 C35 N33 111.2(15) . . ?
N31 C35 H35A 109.4 . . ?
N33 C35 H35A 109.4 . . ?
N31 C35 H35B 109.4 . . ?
N33 C35 H35B 109.4 . . ?
H35A C35 H35B 108.0 . . ?
N31 C36 N34 113.6(17) . . ?
N31 C36 H36A 108.8 . . ?
N34 C36 H36A 108.8 . . ?
N31 C36 H36B 108.8 . . ?
N34 C36 H36B 108.8 . . ?
H36A C36 H36B 107.7 . . ?
C36A N31A C35A 110.0(18) . . ?
C36A N31A C31A 112(2) . . ?
C35A N31A C31A 103.7(18) . . ?
C34A N32A C32A 112.7(15) . . ?
C34A N32A C31A 107.9(16) . . ?
C32A N32A C31A 107.4(16) . . ?
C32A N33A C33A 113(2) . . ?
C32A N33A C35A 107.9(17) . . ?
C33A N33A C35A 110(2) . . ?
C33A N34A C36A 112(2) . . ?
C33A N34A C34A 107.7(19) . . ?
C36A N34A C34A 105.0(18) . . ?
N32A C31A N31A 112.5(17) . . ?
N32A C31A H31C 109.1 . . ?
N31A C31A H31C 109.1 . . ?
N32A C31A H31D 109.1 . . ?
N31A C31A H31D 109.1 . . ?
H31C C31A H31D 107.8 . . ?
N33A C32A N32A 109.0(17) . . ?
N33A C32A H32C 109.9 . . ?
N32A C32A H32C 109.9 . . ?
N33A C32A H32D 109.9 . . ?
N32A C32A H32D 109.9 . . ?
H32C C32A H32D 108.3 . . ?
N34A C33A N33A 112(3) . . ?
N34A C33A H33C 109.3 . . ?
N33A C33A H33C 109.3 . . ?
N34A C33A H33D 109.3 . . ?
N33A C33A H33D 109.3 . . ?
H33C C33A H33D 108.0 . . ?
N32A C34A N34A 109.1(15) . . ?
N32A C34A H34C 109.9 . . ?
N34A C34A H34C 109.9 . . ?
N32A C34A H34D 109.9 . . ?
N34A C34A H34D 109.9 . . ?
H34C C34A H34D 108.3 . . ?
N31A C35A N33A 109.7(17) . . ?
N31A C35A H35C 109.7 . . ?
N33A C35A H35C 109.7 . . ?
N31A C35A H35D 109.7 . . ?
N33A C35A H35D 109.7 . . ?
H35C C35A H35D 108.2 . . ?
N31A C36A N34A 109.4(17) . . ?
N31A C36A H36C 109.8 . . ?
N34A C36A H36C 109.8 . . ?
N31A C36A H36D 109.8 . . ?
N34A C36A H36D 109.8 . . ?
H36C C36A H36D 108.2 . . ?
O19W O18W O13W 141(2) . . ?

loop_
_geom_bond_atom_site_label_1
_geom_bond_atom_site_label_2
_geom_bond_distance
_geom_bond_site_symmetry_2
_geom_bond_publ_flag
Mo1 O14 1.709(4) . ?
Mo1 O26 1.964(4) . ?
Mo1 O20 1.973(4) . ?
Mo1 O18 2.025(4) . ?
Mo1 O21 2.062(4) . ?
Mo1 O24 2.261(4) . ?
Mo1 Mo2 2.6269(7) . ?
Mo1 Mo5 3.1660(7) . ?
Mo2 O12 1.676(4) . ?
Mo2 O26 1.967(4) . ?
Mo2 O20 1.995(4) . ?
Mo2 O17 2.037(4) . ?
Mo2 O24 2.055(4) 3_667 ?
Mo2 O20 2.389(4) 3_667 ?
Mo2 Mo3 3.1138(7) . ?
Mo3 O2 1.697(4) . ?
Mo3 O1 1.756(4) . ?
Mo3 O17 1.941(4) . ?
Mo3 O22 1.965(4) . ?
Mo3 O24 2.137(4) 3_667 ?
Mo3 O21 2.313(4) 3_667 ?
Mo4 O8 1.706(4) . ?
Mo4 O15 1.711(5) . ?
Mo4 O23 1.943(4) . ?
Mo4 O25 1.959(4) . ?
Mo4 O6 2.198(4) . ?
Mo4 O17 2.359(4) . ?
Mo5 O16 1.705(4) . ?
Mo5 O4 1.746(4) . ?
Mo5 O19 1.876(4) . ?
Mo5 O18 1.997(4) . ?
Mo5 O21 2.208(4) . ?
Mo5 O22 2.319(4) 3_667 ?
Mo6 O9 1.706(4) . ?
Mo6 O13 1.734(4) . ?
Mo6 O25 1.912(4) . ?
Mo6 O7 1.955(4) . ?
Mo6 O6 2.198(4) . ?
Mo6 O26 2.272(4) . ?
Mo7 O11 1.717(4) . ?
Mo7 O5 1.718(4) . ?
Mo7 O7 1.850(4) . ?
Mo7 O22 2.020(4) 3_667 ?
Mo7 O18 2.239(4) . ?
Mo7 O24 2.272(4) . ?
Mo8 O10 1.712(4) . ?
Mo8 O3 1.718(4) . ?
Mo8 O23 1.870(4) . ?
Mo8 O19 2.035(4) 3_667 ?
Mo8 O21 2.177(4) 3_667 ?
Mo8 O1 2.275(4) . ?
Mn1 O4W 2.145(4) . ?
Mn1 O3W 2.151(5) . ?
Mn1 O1W 2.154(5) . ?
Mn1 O2W 2.166(5) . ?
Mn1 O4 2.181(4) . ?
Mn1 O14 2.192(4) . ?
O19 Mo8 2.035(4) 3_667 ?
O20 Mo2 2.389(4) 3_667 ?
O21 Mo8 2.177(4) 3_667 ?
O21 Mo3 2.313(4) 3_667 ?
O22 Mo7 2.020(4) 3_667 ?
O22 Mo5 2.319(4) 3_667 ?
O24 Mo2 2.055(4) 3_667 ?
O24 Mo3 2.137(4) 3_667 ?
N11 C15 1.502(9) . ?
N11 C11 1.509(10) . ?
N11 C16 1.527(9) . ?
N12 C14 1.418(13) . ?
N12 C11 1.455(11) . ?
N12 C12 1.462(11) . ?
N13 C15 1.448(9) . ?
N13 C12 1.476(9) . ?
N13 C13 1.485(9) . ?
N14 C16 1.462(10) . ?
N14 C14 1.482(13) . ?
N14 C13 1.482(9) . ?
C11 H11A 0.9900 . ?
C11 H11B 0.9900 . ?
C12 H12A 0.9900 . ?
C12 H12B 0.9900 . ?
C13 H13A 0.9900 . ?
C13 H13B 0.9900 . ?
C14 H14A 0.9900 . ?
C14 H14B 0.9900 . ?
C15 H15A 0.9900 . ?
C15 H15B 0.9900 . ?
C16 H16A 0.9900 . ?
C16 H16B 0.9900 . ?
N21 C21 1.442(11) . ?
N21 C25 1.450(10) . ?
N21 C26 1.475(11) . ?
N22 C21 1.451(11) . ?
N22 C22 1.452(9) . ?
N22 C24 1.472(10) . ?
N23 C25 1.506(10) . ?
N23 C22 1.522(10) . ?
N23 C23 1.530(10) . ?
N24 C23 1.445(9) . ?
N24 C26 1.458(11) . ?
N24 C24 1.463(10) . ?
C21 H21A 0.9900 . ?
C21 H21B 0.9900 . ?
C22 H22A 0.9900 . ?
C22 H22B 0.9900 . ?
C23 H23A 0.9900 . ?
C23 H23B 0.9900 . ?
C24 H24A 0.9900 . ?
C24 H24B 0.9900 . ?
C25 H25A 0.9900 . ?
C25 H25B 0.9900 . ?
C26 H26A 0.9900 . ?
C26 H26B 0.9900 . ?
N31 C35 1.465(10) . ?
N31 C31 1.475(10) . ?
N31 C36 1.479(10) . ?
N32 C31 1.46(2) . ?
N32 C34 1.49(2) . ?
N32 C32 1.50(3) . ?
N33 C32 1.41(3) . ?
N33 C35 1.49(2) . ?
N33 C33 1.53(2) . ?
N34 C33 1.40(2) . ?
N34 C34 1.41(2) . ?
N34 C36 1.50(2) . ?
C31 H31A 0.9900 . ?
C31 H31B 0.9900 . ?
C32 H32A 0.9900 . ?
C32 H32B 0.9900 . ?
C33 H33A 0.9900 . ?
C33 H33B 0.9900 . ?
C34 H34A 0.9900 . ?
C34 H34B 0.9900 . ?
C35 H35A 0.9900 . ?
C35 H35B 0.9900 . ?
C36 H36A 0.9900 . ?
C36 H36B 0.9900 . ?
N31A C36A 1.472(10) . ?
N31A C35A 1.474(10) . ?
N31A C31A 1.479(10) . ?
N32A C34A 1.44(2) . ?
N32A C32A 1.46(3) . ?
N32A C31A 1.48(2) . ?
N33A C32A 1.43(3) . ?
N33A C33A 1.45(3) . ?
N33A C35A 1.51(2) . ?
N34A C33A 1.40(4) . ?
N34A C36A 1.52(3) . ?
N34A C34A 1.61(3) . ?
C31A H31C 0.9900 . ?
C31A H31D 0.9900 . ?
C32A H32C 0.9900 . ?
C32A H32D 0.9900 . ?
C33A H33C 0.9900 . ?
C33A H33D 0.9900 . ?
C34A H34C 0.9900 . ?
C34A H34D 0.9900 . ?
C35A H35C 0.9900 . ?
C35A H35D 0.9900 . ?
C36A H36C 0.9900 . ?
C36A H36D 0.9900 . ?
O12W O15W 0.82(2) . ?
O13W O18W 1.54(3) . ?
O18W O19W 1.38(3) . ?
